data_1010249
loop_
_publ_author_name
'West, C D'

_publ_section_title
;
The Crystal Structures of Some Alkali Hydrosulfides and Monosulfides.
;
_journal_coden_ASTM ZEKGAX
_journal_name_full
;
Zeitschrift fuer Kristallographie, Kristallgeometrie, Kristallphysik,
Kristallchemie (-144,1977)
;
_journal_page_first 97
_journal_page_last 115
_journal_volume 88
_journal_year 1934
_chemical_formula_structural '(N H4) S H'
_chemical_formula_sum 'H5 N S'
_chemical_name_systematic 'Ammonium hydrogensulfide'
_space_group_IT_number 129
_symmetry_cell_setting tetragonal
_symmetry_space_group_name_Hall 'P 4ab 2ab -1ab'
_symmetry_space_group_name_H-M 'P 4/n m m :1'
_cell_angle_alpha 90
_cell_angle_beta 90
_cell_angle_gamma 90
_cell_formula_units_Z 2
_cell_length_a 6.011
_cell_length_b 6.011
_cell_length_c 4.009
_cell_volume 144.9
_exptl_crystal_density_meas 1.17
_cod_original_sg_symbol_H-M 'P 4/n m m S'
_cod_database_code 1010249

loop_
_symmetry_equiv_pos_as_xyz
x,y,z
-x,-y,z
1/2+x,1/2+y,-z
1/2-x,1/2-y,-z
-x,y,z
x,-y,z
1/2-x,1/2+y,-z
1/2+x,1/2-y,-z
-y,x,-z
y,-x,-z
1/2-y,1/2+x,z
1/2+y,1/2-x,z
y,x,-z
-y,-x,-z
1/2+y,1/2+x,z
1/2-y,1/2-x,z

loop_
_atom_site_label
_atom_site_type_symbol
_atom_site_symmetry_multiplicity
_atom_site_Wyckoff_symbol
_atom_site_fract_x
_atom_site_fract_y
_atom_site_fract_z
_atom_site_occupancy
_atom_site_attached_hydrogens
_atom_site_calc_flag
N1 N3- 2 a 0. 0. 0. 1. 4 d
S1 S2- 2 c 0. 0.5 0.34(1) 1. 1 d

loop_
_atom_type_symbol
_atom_type_oxidation_number
N3- -3.000
S2- -2.000
H1+ 1.000
